data_4311475
loop_
_publ_author_name
'William J. Evans'
'Dimitrios G. Giarikos'
'Penny S. Workman'
'Joseph W. Ziller'

_publ_section_title
;
 Utility of Anhydrous Neodymium Nitrate as a Precursor to Extended
 Organoneodymium Nitrate Networks
;
_journal_name_full 'Inorganic Chemistry'
_journal_page_first 5754
_journal_page_last 5760
_journal_paper_doi 10.1021/ic049187b
_journal_volume 43
_journal_year 2004
_chemical_formula_sum 'C12 H24 N3 Nd O12'
_chemical_formula_weight 546.58
_chemical_name_systematic
; 
 ? 
;
_space_group_IT_number 4
_symmetry_cell_setting monoclinic
_symmetry_space_group_name_Hall 'P 2yb'
_symmetry_space_group_name_H-M 'P 1 21 1'
_atom_sites_solution_hydrogens geom
_atom_sites_solution_primary direct
_atom_sites_solution_secondary difmap
_audit_creation_method SHELXTL
_cell_angle_alpha 90.00
_cell_angle_beta 96.365(2)
_cell_angle_gamma 90.00
_cell_formula_units_Z 2
_cell_length_a 7.7660(7)
_cell_length_b 13.6581(12)
_cell_length_c 9.4080(8)
_cell_measurement_temperature 158(2)
_cell_volume 991.74(15)
_computing_cell_refinement 'Bruker SMART/SAINT'
_computing_data_collection 'Bruker SMART'
_computing_data_reduction 'Bruker SAINT'
_computing_molecular_graphics 'Bruker SHELXTL'
_computing_publication_material 'Bruker SHELXTL'
_computing_structure_refinement 'Bruker SHELXTL'
_computing_structure_solution 'Bruker SHELXTL'
_diffrn_ambient_temperature 158(2)
_diffrn_measured_fraction_theta_full 0.941
_diffrn_measured_fraction_theta_max 0.941
_diffrn_measurement_device_type 'CCD area detector'
_diffrn_measurement_method 'omega scans'
_diffrn_radiation_monochromator graphite
_diffrn_radiation_source 'sealed tube'
_diffrn_radiation_type MoK\a
_diffrn_radiation_wavelength 0.71073
_diffrn_reflns_av_R_equivalents 0.0166
_diffrn_reflns_av_sigmaI/netI 0.0256
_diffrn_reflns_limit_h_max 9
_diffrn_reflns_limit_h_min -9
_diffrn_reflns_limit_k_max 17
_diffrn_reflns_limit_k_min -17
_diffrn_reflns_limit_l_max 10
_diffrn_reflns_limit_l_min -12
_diffrn_reflns_number 6339
_diffrn_reflns_theta_full 28.30
_diffrn_reflns_theta_max 28.30
_diffrn_reflns_theta_min 2.18
_diffrn_standards_decay_% '< 1.0'
_diffrn_standards_interval_count 'initial 50 frames recollected'
_diffrn_standards_number '50 frames'
_exptl_absorpt_coefficient_mu 2.683
_exptl_absorpt_correction_T_max 0.5422
_exptl_absorpt_correction_T_min 0.5000
_exptl_absorpt_correction_type multi-scan
_exptl_absorpt_process_details 'Bruker SADABS'
_exptl_crystal_colour blue
_exptl_crystal_density_diffrn 1.830
_exptl_crystal_density_meas 0
_exptl_crystal_density_method 'not measured'
_exptl_crystal_description irregular
_exptl_crystal_F_000 546
_exptl_crystal_size_max 0.30
_exptl_crystal_size_mid 0.26
_exptl_crystal_size_min 0.26
_refine_diff_density_max 0.856
_refine_diff_density_min -0.817
_refine_diff_density_rms 0.080
_refine_ls_abs_structure_details 'Flack H D (1983), Acta Cryst. A39, 876-881'
_refine_ls_abs_structure_Flack -0.017(14)
_refine_ls_extinction_method none
_refine_ls_goodness_of_fit_ref 1.108
_refine_ls_hydrogen_treatment constr
_refine_ls_matrix_type full
_refine_ls_number_parameters 251
_refine_ls_number_reflns 4013
_refine_ls_number_restraints 1
_refine_ls_restrained_S_all 1.108
_refine_ls_R_factor_all 0.0244
_refine_ls_R_factor_gt 0.0234
_refine_ls_shift/su_max 0.002
_refine_ls_shift/su_mean 0.000
_refine_ls_structure_factor_coef Fsqd
_refine_ls_weighting_details 'calc w=1/[\s^2^(Fo^2^)+(0.0517P)^2^+0.6123P] where P=(Fo^2^+2Fc^2^)/3'
_refine_ls_weighting_scheme calc
_refine_ls_wR_factor_gt 0.0665
_refine_ls_wR_factor_ref 0.0730
_reflns_number_gt 3914
_reflns_number_total 4013
_reflns_threshold_expression >2sigma(I)
_cod_data_source_file ic049187bsi20040714_024001_1.cif
_cod_data_source_block dg7
_cod_depositor_comments
;
The following automatic conversions were performed:
'_symmetry_cell_setting' value 'Monoclinic' changed to 'monoclinic'
according to '/home/saulius/struct/CIF-dictionaries/cif_core.dic'
dictionary named 'cif_core.dic' version 2.4.1 from 2010-06-29.

Automatic conversion script
Id: cif_fix_enum 1527 2010-12-29 10:47:43Z saulius 
;
_cod_database_code 4311475

loop_
_symmetry_equiv_pos_as_xyz
'x, y, z'
'-x, y+1/2, -z'

loop_
_atom_site_label
_atom_site_type_symbol
_atom_site_fract_x
_atom_site_fract_y
_atom_site_fract_z
_atom_site_U_iso_or_equiv
_atom_site_adp_type
_atom_site_occupancy
_atom_site_symmetry_multiplicity
_atom_site_calc_flag
_atom_site_refinement_flags
_atom_site_disorder_assembly
_atom_site_disorder_group
Nd1 Nd -0.041850(18) 1.34511(3) 0.778949(15) 0.01554(7) Uani 1 1 d . . .
O1 O -0.3078(4) 1.4489(3) 0.7142(3) 0.0253(7) Uani 1 1 d . . .
O2 O -0.1759(4) 1.3990(3) 0.5366(3) 0.0261(7) Uani 1 1 d . . .
O3 O -0.3900(4) 1.5025(3) 0.4996(4) 0.0300(7) Uani 1 1 d . . .
O4 O 0.2248(3) 1.3473(4) 0.9577(3) 0.0290(5) Uani 1 1 d . . .
O5 O 0.0861(5) 1.2095(2) 0.9362(4) 0.0312(7) Uani 1 1 d . . .
O6 O 0.3164(5) 1.2216(3) 1.0896(4) 0.0360(8) Uani 1 1 d . . .
O7 O -0.0985(4) 1.1872(2) 0.6468(4) 0.0275(7) Uani 1 1 d . . .
O8 O -0.2752(4) 1.2221(3) 0.8018(4) 0.0299(7) Uani 1 1 d . . .
O9 O -0.2856(6) 1.0772(3) 0.6999(5) 0.0484(11) Uani 1 1 d . . .
O10 O 0.0802(4) 1.5145(2) 0.7742(3) 0.0218(6) Uani 1 1 d . . .
O11 O 0.1911(4) 1.3280(2) 0.6230(3) 0.0236(8) Uani 1 1 d . . .
O12 O -0.1554(4) 1.3925(2) 1.0012(3) 0.0236(6) Uani 1 1 d . B .
N1 N -0.2951(5) 1.4523(3) 0.5800(4) 0.0210(7) Uani 1 1 d . . .
N2 N 0.2136(5) 1.2573(3) 0.9983(4) 0.0225(7) Uani 1 1 d . . .
N3 N -0.2238(5) 1.1596(3) 0.7158(4) 0.0253(8) Uani 1 1 d . . .
C1 C 0.2616(6) 1.5399(3) 0.8227(5) 0.0276(9) Uani 1 1 d . . .
H1A H 0.3404 1.4860 0.8021 0.033 Uiso 1 1 calc R . .
H1B H 0.2768 1.5534 0.9267 0.033 Uiso 1 1 calc R . .
C2 C 0.2967(6) 1.6305(3) 0.7387(6) 0.0286(10) Uani 1 1 d . . .
H2A H 0.3272 1.6136 0.6422 0.034 Uiso 1 1 calc R . .
H2B H 0.3910 1.6702 0.7893 0.034 Uiso 1 1 calc R . .
C3 C 0.1229(6) 1.6841(3) 0.7303(6) 0.0264(9) Uani 1 1 d . . .
H3A H 0.1089 1.7187 0.8208 0.032 Uiso 1 1 calc R . .
H3B H 0.1103 1.7316 0.6503 0.032 Uiso 1 1 calc R . .
C4 C -0.0050(6) 1.6000(3) 0.7046(5) 0.0258(9) Uani 1 1 d . . .
H4A H -0.1135 1.6150 0.7464 0.031 Uiso 1 1 calc R . .
H4B H -0.0332 1.5881 0.6008 0.031 Uiso 1 1 calc R . .
C5 C 0.2268(7) 1.3943(4) 0.5097(5) 0.0271(10) Uani 1 1 d . . .
H5A H 0.3133 1.4443 0.5456 0.032 Uiso 1 1 calc R . .
H5B H 0.1197 1.4277 0.4681 0.032 Uiso 1 1 calc R . .
C6 C 0.2975(6) 1.3282(3) 0.4008(5) 0.0298(12) Uani 1 1 d . . .
H6A H 0.2028 1.2953 0.3396 0.036 Uiso 1 1 calc R . .
H6B H 0.3701 1.3654 0.3394 0.036 Uiso 1 1 calc R . .
C7 C 0.4042(6) 1.2555(4) 0.4932(6) 0.0322(11) Uani 1 1 d . . .
H7A H 0.5221 1.2812 0.5219 0.039 Uiso 1 1 calc R . .
H7B H 0.4134 1.1927 0.4422 0.039 Uiso 1 1 calc R . .
C8 C 0.3060(7) 1.2427(4) 0.6217(6) 0.0376(13) Uani 1 1 d . . .
H8A H 0.2377 1.1813 0.6135 0.045 Uiso 1 1 calc R . .
H8B H 0.3871 1.2401 0.7106 0.045 Uiso 1 1 calc R . .
C9 C -0.0690(7) 1.4591(4) 1.1047(5) 0.0361(11) Uani 1 1 d . . .
H9A H -0.0024 1.5096 1.0587 0.043 Uiso 1 1 calc R A 1
H9B H 0.0088 1.4242 1.1784 0.043 Uiso 1 1 calc R A 1
C10 C -0.2357(17) 1.5059(9) 1.1710(13) 0.034(2) Uiso 0.50 1 d P B 1
H10A H -0.2037 1.5294 1.2699 0.040 Uiso 0.50 1 calc PR B 1
H10B H -0.2858 1.5608 1.1115 0.040 Uiso 0.50 1 calc PR B 1
C11 C -0.3597(13) 1.4215(7) 1.1680(10) 0.0266(18) Uiso 0.50 1 d P B 1
H11A H -0.3257 1.3736 1.2450 0.032 Uiso 0.50 1 calc PR B 1
H11B H -0.4802 1.4435 1.1738 0.032 Uiso 0.50 1 calc PR B 1
C10B C -0.1799(15) 1.4923(8) 1.2087(12) 0.026(2) Uiso 0.50 1 d P B 2
H10C H -0.1526 1.5601 1.2410 0.031 Uiso 0.50 1 calc PR B 2
H10D H -0.1755 1.4481 1.2925 0.031 Uiso 0.50 1 calc PR B 2
C11B C -0.3564(16) 1.4856(9) 1.1124(13) 0.042(3) Uiso 0.50 1 d P B 2
H11C H -0.3723 1.5416 1.0454 0.050 Uiso 0.50 1 calc PR B 2
H11D H -0.4550 1.4831 1.1705 0.050 Uiso 0.50 1 calc PR B 2
C12 C -0.3360(6) 1.3830(5) 1.0275(5) 0.0364(12) Uani 1 1 d . . .
H12A H -0.4107 1.4194 0.9533 0.044 Uiso 1 1 calc R B 1
H12B H -0.3705 1.3132 1.0218 0.044 Uiso 1 1 calc R B 1

loop_
_atom_site_aniso_label
_atom_site_aniso_U_11
_atom_site_aniso_U_22
_atom_site_aniso_U_33
_atom_site_aniso_U_23
_atom_site_aniso_U_13
_atom_site_aniso_U_12
Nd1 0.01367(10) 0.01541(10) 0.01791(10) 0.00023(11) 0.00343(6) 0.00005(12)
O1 0.0236(15) 0.0315(17) 0.0215(15) 0.0034(13) 0.0061(12) 0.0058(13)
O2 0.0238(16) 0.0325(17) 0.0221(14) 0.0005(13) 0.0029(12) 0.0078(13)
O3 0.0240(16) 0.0337(17) 0.0315(17) 0.0105(14) -0.0008(13) 0.0059(14)
O4 0.0229(12) 0.0280(13) 0.0344(13) 0.003(2) -0.0043(10) -0.008(2)
O5 0.0348(18) 0.0218(16) 0.0337(18) 0.0033(13) -0.0116(14) 0.0010(14)
O6 0.0345(19) 0.039(2) 0.0324(18) 0.0058(15) -0.0066(14) 0.0083(16)
O7 0.0325(17) 0.0232(15) 0.0281(17) -0.0070(13) 0.0083(14) -0.0058(14)
O8 0.0227(16) 0.0277(17) 0.041(2) -0.0086(15) 0.0098(15) -0.0073(13)
O9 0.052(3) 0.0291(19) 0.066(3) -0.0139(19) 0.014(2) -0.0196(18)
O10 0.0174(14) 0.0188(14) 0.0294(16) 0.0033(12) 0.0032(12) -0.0023(11)
O11 0.0212(13) 0.020(2) 0.0322(14) 0.0034(12) 0.0139(11) 0.0054(11)
O12 0.0213(15) 0.0281(15) 0.0220(14) -0.0031(13) 0.0058(12) 0.0024(13)
N1 0.0175(16) 0.0216(17) 0.0234(17) 0.0032(14) 0.0001(13) -0.0026(14)
N2 0.0215(17) 0.0241(18) 0.0219(17) 0.0016(14) 0.0026(13) 0.0057(14)
N3 0.0236(18) 0.0192(17) 0.032(2) -0.0033(15) -0.0008(15) -0.0059(14)
C1 0.020(2) 0.028(2) 0.034(2) 0.0024(19) -0.0001(17) -0.0060(17)
C2 0.023(2) 0.022(2) 0.041(3) -0.0019(19) 0.0064(19) -0.0080(18)
C3 0.024(2) 0.0181(19) 0.038(3) -0.0027(18) 0.0047(19) -0.0070(17)
C4 0.0203(19) 0.018(2) 0.038(2) 0.0026(17) 0.0004(17) -0.0003(18)
C5 0.025(2) 0.027(2) 0.032(2) 0.005(2) 0.0149(19) 0.0015(18)
C6 0.034(2) 0.025(3) 0.032(2) -0.0044(18) 0.0130(17) -0.0068(19)
C7 0.028(2) 0.025(2) 0.048(3) -0.005(2) 0.022(2) -0.0015(18)
C8 0.036(3) 0.034(3) 0.047(3) 0.010(2) 0.021(2) 0.017(2)
C9 0.047(3) 0.032(3) 0.031(2) -0.009(2) 0.008(2) -0.003(2)
C12 0.019(2) 0.060(3) 0.031(2) 0.007(2) 0.0076(18) 0.013(2)

loop_
_atom_type_symbol
_atom_type_description
_atom_type_scat_dispersion_real
_atom_type_scat_dispersion_imag
_atom_type_scat_source
C C 0.0033 0.0016 'International Tables Vol C Tables 4.2.6.8 and 6.1.1.4'
H H 0.0000 0.0000 'International Tables Vol C Tables 4.2.6.8 and 6.1.1.4'
N N 0.0061 0.0033 'International Tables Vol C Tables 4.2.6.8 and 6.1.1.4'
O O 0.0106 0.0060 'International Tables Vol C Tables 4.2.6.8 and 6.1.1.4'
Nd Nd -0.1943 3.0179 'International Tables Vol C Tables 4.2.6.8 and 6.1.1.4'

loop_
_geom_angle_atom_site_label_1
_geom_angle_atom_site_label_2
_geom_angle_atom_site_label_3
_geom_angle
_geom_angle_site_symmetry_1
_geom_angle_site_symmetry_3
_geom_angle_publ_flag
O12 Nd1 O11 153.23(11) . . ?
O12 Nd1 O8 76.72(12) . . ?
O11 Nd1 O8 125.11(11) . . ?
O12 Nd1 O10 86.80(11) . . ?
O11 Nd1 O10 76.85(10) . . ?
O8 Nd1 O10 154.59(11) . . ?
O12 Nd1 O7 126.33(11) . . ?
O11 Nd1 O7 73.89(11) . . ?
O8 Nd1 O7 51.27(11) . . ?
O10 Nd1 O7 146.45(10) . . ?
O12 Nd1 O5 81.25(12) . . ?
O11 Nd1 O5 90.67(12) . . ?
O8 Nd1 O5 72.31(12) . . ?
O10 Nd1 O5 124.58(11) . . ?
O7 Nd1 O5 72.11(11) . . ?
O12 Nd1 O2 123.16(11) . . ?
O11 Nd1 O2 75.22(10) . . ?
O8 Nd1 O2 92.50(12) . . ?
O10 Nd1 O2 80.35(11) . . ?
O7 Nd1 O2 76.65(11) . . ?
O5 Nd1 O2 148.25(12) . . ?
O12 Nd1 O4 76.91(11) . . ?
O11 Nd1 O4 78.17(10) . . ?
O8 Nd1 O4 120.07(14) . . ?
O10 Nd1 O4 73.50(14) . . ?
O7 Nd1 O4 115.33(15) . . ?
O5 Nd1 O4 51.09(14) . . ?
O2 Nd1 O4 146.16(12) . . ?
O12 Nd1 O1 72.23(11) . . ?
O11 Nd1 O1 123.03(10) . . ?
O8 Nd1 O1 79.42(12) . . ?
O10 Nd1 O1 77.17(10) . . ?
O7 Nd1 O1 105.66(11) . . ?
O5 Nd1 O1 144.90(12) . . ?
O2 Nd1 O1 50.95(10) . . ?
O4 Nd1 O1 138.14(14) . . ?
O12 Nd1 N3 100.99(11) . . ?
O11 Nd1 N3 99.59(10) . . ?
O8 Nd1 N3 25.52(11) . . ?
O10 Nd1 N3 166.17(11) . . ?
O7 Nd1 N3 25.87(11) . . ?
O5 Nd1 N3 68.37(11) . . ?
O2 Nd1 N3 85.82(11) . . ?
O4 Nd1 N3 119.21(15) . . ?
O1 Nd1 N3 94.21(11) . . ?
O12 Nd1 N1 97.65(11) . . ?
O11 Nd1 N1 98.71(10) . . ?
O8 Nd1 N1 87.10(12) . . ?
O10 Nd1 N1 75.94(10) . . ?
O7 Nd1 N1 92.55(11) . . ?
O5 Nd1 N1 159.13(11) . . ?
O2 Nd1 N1 25.53(10) . . ?
O4 Nd1 N1 149.18(14) . . ?
O1 Nd1 N1 25.51(10) . . ?
N3 Nd1 N1 91.60(11) . . ?
O12 Nd1 N2 77.76(10) . . ?
O11 Nd1 N2 84.06(10) . . ?
O8 Nd1 N2 95.99(12) . . ?
O10 Nd1 N2 99.29(10) . . ?
O7 Nd1 N2 93.70(11) . . ?
O5 Nd1 N2 25.30(11) . . ?
O2 Nd1 N2 158.84(10) . . ?
O4 Nd1 N2 25.79(14) . . ?
O1 Nd1 N2 149.91(10) . . ?
N3 Nd1 N2 93.56(11) . . ?
N1 Nd1 N2 173.66(10) . . ?
N1 O1 Nd1 96.2(2) . . ?
N1 O2 Nd1 96.8(2) . . ?
N2 O4 Nd1 96.2(3) . . ?
N2 O5 Nd1 97.4(2) . . ?
N3 O7 Nd1 95.9(2) . . ?
N3 O8 Nd1 96.6(2) . . ?
C4 O10 C1 108.7(3) . . ?
C4 O10 Nd1 126.4(3) . . ?
C1 O10 Nd1 124.3(3) . . ?
C5 O11 C8 108.9(3) . . ?
C5 O11 Nd1 126.2(3) . . ?
C8 O11 Nd1 124.6(3) . . ?
C9 O12 C12 109.0(4) . . ?
C9 O12 Nd1 124.0(3) . . ?
C12 O12 Nd1 124.5(3) . . ?
O3 N1 O1 122.0(4) . . ?
O3 N1 O2 122.4(4) . . ?
O1 N1 O2 115.7(3) . . ?
O3 N1 Nd1 174.8(3) . . ?
O1 N1 Nd1 58.3(2) . . ?
O2 N1 Nd1 57.7(2) . . ?
O6 N2 O5 122.6(4) . . ?
O6 N2 O4 122.2(4) . . ?
O5 N2 O4 115.3(3) . . ?
O6 N2 Nd1 179.0(3) . . ?
O5 N2 Nd1 57.3(2) . . ?
O4 N2 Nd1 57.98(18) . . ?
O9 N3 O8 123.3(4) . . ?
O9 N3 O7 121.1(4) . . ?
O8 N3 O7 115.6(3) . . ?
O9 N3 Nd1 172.8(4) . . ?
O8 N3 Nd1 57.8(2) . . ?
O7 N3 Nd1 58.2(2) . . ?
O10 C1 C2 104.6(4) . . ?
C1 C2 C3 102.1(4) . . ?
C4 C3 C2 101.8(3) . . ?
O10 C4 C3 106.1(4) . . ?
O11 C5 C6 103.8(4) . . ?
C7 C6 C5 102.7(4) . . ?
C6 C7 C8 104.2(4) . . ?
O11 C8 C7 106.0(4) . . ?
O12 C9 C10B 112.8(6) . . ?
O12 C9 C10 100.1(6) . . ?
C10B C9 C10 19.9(5) . . ?
C11 C10 C9 103.2(8) . . ?
C12 C11 C10 98.6(8) . . ?
C9 C10B C11B 98.0(9) . . ?
C10B C11B C12 102.0(8) . . ?
C11 C12 O12 110.1(5) . . ?
C11 C12 C11B 38.2(6) . . ?
O12 C12 C11B 98.9(6) . . ?

loop_
_geom_bond_atom_site_label_1
_geom_bond_atom_site_label_2
_geom_bond_distance
_geom_bond_site_symmetry_2
_geom_bond_publ_flag
Nd1 O12 2.445(3) . ?
Nd1 O11 2.464(3) . ?
Nd1 O8 2.497(3) . ?
Nd1 O10 2.502(3) . ?
Nd1 O7 2.504(3) . ?
Nd1 O5 2.506(3) . ?
Nd1 O2 2.509(3) . ?
Nd1 O4 2.519(3) . ?
Nd1 O1 2.524(3) . ?
Nd1 N3 2.930(4) . ?
Nd1 N1 2.949(4) . ?
Nd1 N2 2.954(4) . ?
O1 N1 1.278(5) . ?
O2 N1 1.280(5) . ?
O3 N1 1.209(5) . ?
O4 N2 1.293(6) . ?
O5 N2 1.273(5) . ?
O6 N2 1.209(5) . ?
O7 N3 1.285(5) . ?
O8 N3 1.271(5) . ?
O9 N3 1.226(5) . ?
O10 C4 1.461(6) . ?
O10 C1 1.473(5) . ?
O11 C5 1.449(5) . ?
O11 C8 1.468(5) . ?
O12 C9 1.443(6) . ?
O12 C12 1.457(6) . ?
C1 C2 1.510(6) . ?
C2 C3 1.530(6) . ?
C3 C4 1.520(6) . ?
C5 C6 1.514(7) . ?
C6 C7 1.506(7) . ?
C7 C8 1.509(7) . ?
C9 C10B 1.446(11) . ?
C9 C10 1.628(13) . ?
C10 C11 1.500(15) . ?
C11 C12 1.454(10) . ?
C10B C11B 1.560(16) . ?
C11B C12 1.629(13) . ?

loop_
_geom_torsion_atom_site_label_1
_geom_torsion_atom_site_label_2
_geom_torsion_atom_site_label_3
_geom_torsion_atom_site_label_4
_geom_torsion
_geom_torsion_site_symmetry_1
_geom_torsion_site_symmetry_2
_geom_torsion_site_symmetry_3
_geom_torsion_site_symmetry_4
_geom_torsion_publ_flag
O12 Nd1 O1 N1 174.9(3) . . . . ?
O11 Nd1 O1 N1 19.4(3) . . . . ?
O8 Nd1 O1 N1 -105.8(2) . . . . ?
O10 Nd1 O1 N1 84.2(2) . . . . ?
O7 Nd1 O1 N1 -61.3(3) . . . . ?
O5 Nd1 O1 N1 -142.3(2) . . . . ?
O2 Nd1 O1 N1 -3.7(2) . . . . ?
O4 Nd1 O1 N1 130.5(2) . . . . ?
N3 Nd1 O1 N1 -84.9(2) . . . . ?
N2 Nd1 O1 N1 170.6(2) . . . . ?
O12 Nd1 O2 N1 2.2(3) . . . . ?
O11 Nd1 O2 N1 -156.3(3) . . . . ?
O8 Nd1 O2 N1 77.9(3) . . . . ?
O10 Nd1 O2 N1 -77.5(2) . . . . ?
O7 Nd1 O2 N1 127.1(3) . . . . ?
O5 Nd1 O2 N1 137.4(3) . . . . ?
O4 Nd1 O2 N1 -117.1(3) . . . . ?
O1 Nd1 O2 N1 3.7(2) . . . . ?
N3 Nd1 O2 N1 102.6(2) . . . . ?
N2 Nd1 O2 N1 -168.3(3) . . . . ?
O12 Nd1 O4 N2 88.9(2) . . . . ?
O11 Nd1 O4 N2 -101.0(3) . . . . ?
O8 Nd1 O4 N2 22.9(3) . . . . ?
O10 Nd1 O4 N2 179.4(3) . . . . ?
O7 Nd1 O4 N2 -35.4(3) . . . . ?
O5 Nd1 O4 N2 -0.3(2) . . . . ?
O2 Nd1 O4 N2 -139.7(2) . . . . ?
O1 Nd1 O4 N2 132.1(3) . . . . ?
N3 Nd1 O4 N2 -6.5(3) . . . . ?
N1 Nd1 O4 N2 171.8(2) . . . . ?
O12 Nd1 O5 N2 -79.9(3) . . . . ?
O11 Nd1 O5 N2 74.5(3) . . . . ?
O8 Nd1 O5 N2 -158.6(3) . . . . ?
O10 Nd1 O5 N2 0.1(3) . . . . ?
O7 Nd1 O5 N2 147.3(3) . . . . ?
O2 Nd1 O5 N2 136.7(3) . . . . ?
O4 Nd1 O5 N2 0.4(2) . . . . ?
O1 Nd1 O5 N2 -120.7(3) . . . . ?
N3 Nd1 O5 N2 174.6(3) . . . . ?
N1 Nd1 O5 N2 -168.4(3) . . . . ?
O12 Nd1 O7 N3 13.0(3) . . . . ?
O11 Nd1 O7 N3 173.3(3) . . . . ?
O8 Nd1 O7 N3 -4.2(2) . . . . ?
O10 Nd1 O7 N3 -156.5(2) . . . . ?
O5 Nd1 O7 N3 77.2(3) . . . . ?
O2 Nd1 O7 N3 -108.5(3) . . . . ?
O4 Nd1 O7 N3 105.1(3) . . . . ?
O1 Nd1 O7 N3 -66.2(3) . . . . ?
N1 Nd1 O7 N3 -88.4(3) . . . . ?
N2 Nd1 O7 N3 90.5(3) . . . . ?
O12 Nd1 O8 N3 -161.6(3) . . . . ?
O11 Nd1 O8 N3 1.2(3) . . . . ?
O10 Nd1 O8 N3 147.5(3) . . . . ?
O7 Nd1 O8 N3 4.2(2) . . . . ?
O5 Nd1 O8 N3 -76.7(3) . . . . ?
O2 Nd1 O8 N3 74.9(3) . . . . ?
O4 Nd1 O8 N3 -95.5(3) . . . . ?
O1 Nd1 O8 N3 124.4(3) . . . . ?
N1 Nd1 O8 N3 99.8(3) . . . . ?
N2 Nd1 O8 N3 -85.7(3) . . . . ?
O12 Nd1 O10 C4 -91.2(3) . . . . ?
O11 Nd1 O10 C4 110.2(3) . . . . ?
O8 Nd1 O10 C4 -42.0(5) . . . . ?
O7 Nd1 O10 C4 80.4(4) . . . . ?
O5 Nd1 O10 C4 -168.2(3) . . . . ?
O2 Nd1 O10 C4 33.2(3) . . . . ?
O4 Nd1 O10 C4 -168.5(3) . . . . ?
O1 Nd1 O10 C4 -18.7(3) . . . . ?
N3 Nd1 O10 C4 33.7(6) . . . . ?
N1 Nd1 O10 C4 7.5(3) . . . . ?
N2 Nd1 O10 C4 -168.2(3) . . . . ?
O12 Nd1 O10 C1 98.9(3) . . . . ?
O11 Nd1 O10 C1 -59.8(3) . . . . ?
O8 Nd1 O10 C1 148.0(3) . . . . ?
O7 Nd1 O10 C1 -89.6(4) . . . . ?
O5 Nd1 O10 C1 21.8(4) . . . . ?
O2 Nd1 O10 C1 -136.7(3) . . . . ?
O4 Nd1 O10 C1 21.6(3) . . . . ?
O1 Nd1 O10 C1 171.4(3) . . . . ?
N3 Nd1 O10 C1 -136.3(4) . . . . ?
N1 Nd1 O10 C1 -162.4(3) . . . . ?
N2 Nd1 O10 C1 21.8(3) . . . . ?
O12 Nd1 O11 C5 -98.2(4) . . . . ?
O8 Nd1 O11 C5 121.4(3) . . . . ?
O10 Nd1 O11 C5 -44.4(3) . . . . ?
O7 Nd1 O11 C5 118.9(4) . . . . ?
O5 Nd1 O11 C5 -169.9(4) . . . . ?
O2 Nd1 O11 C5 38.9(3) . . . . ?
O4 Nd1 O11 C5 -120.0(4) . . . . ?
O1 Nd1 O11 C5 20.5(4) . . . . ?
N3 Nd1 O11 C5 121.9(4) . . . . ?
N1 Nd1 O11 C5 28.8(4) . . . . ?
N2 Nd1 O11 C5 -145.5(4) . . . . ?
O12 Nd1 O11 C8 88.1(4) . . . . ?
O8 Nd1 O11 C8 -52.3(4) . . . . ?
O10 Nd1 O11 C8 141.9(4) . . . . ?
O7 Nd1 O11 C8 -54.7(4) . . . . ?
O5 Nd1 O11 C8 16.4(4) . . . . ?
O2 Nd1 O11 C8 -134.8(4) . . . . ?
O4 Nd1 O11 C8 66.3(4) . . . . ?
O1 Nd1 O11 C8 -153.2(4) . . . . ?
N3 Nd1 O11 C8 -51.7(4) . . . . ?
N1 Nd1 O11 C8 -144.9(4) . . . . ?
N2 Nd1 O11 C8 40.9(4) . . . . ?
O11 Nd1 O12 C9 18.2(5) . . . . ?
O8 Nd1 O12 C9 165.8(4) . . . . ?
O10 Nd1 O12 C9 -33.7(4) . . . . ?
O7 Nd1 O12 C9 152.1(3) . . . . ?
O5 Nd1 O12 C9 92.0(4) . . . . ?
O2 Nd1 O12 C9 -110.0(4) . . . . ?
O4 Nd1 O12 C9 40.1(4) . . . . ?
O1 Nd1 O12 C9 -111.3(4) . . . . ?
N3 Nd1 O12 C9 157.8(3) . . . . ?
N1 Nd1 O12 C9 -109.1(4) . . . . ?
N2 Nd1 O12 C9 66.5(4) . . . . ?
O11 Nd1 O12 C12 178.5(3) . . . . ?
O8 Nd1 O12 C12 -33.9(4) . . . . ?
O10 Nd1 O12 C12 126.6(4) . . . . ?
O7 Nd1 O12 C12 -47.6(4) . . . . ?
O5 Nd1 O12 C12 -107.7(4) . . . . ?
O2 Nd1 O12 C12 50.3(4) . . . . ?
O4 Nd1 O12 C12 -159.6(4) . . . . ?
O1 Nd1 O12 C12 49.1(4) . . . . ?
N3 Nd1 O12 C12 -41.9(4) . . . . ?
N1 Nd1 O12 C12 51.3(4) . . . . ?
N2 Nd1 O12 C12 -133.2(4) . . . . ?
Nd1 O1 N1 O3 -173.9(3) . . . . ?
Nd1 O1 N1 O2 6.3(4) . . . . ?
Nd1 O2 N1 O3 173.9(3) . . . . ?
Nd1 O2 N1 O1 -6.4(4) . . . . ?
O12 Nd1 N1 O3 90(3) . . . . ?
O11 Nd1 N1 O3 -69(3) . . . . ?
O8 Nd1 N1 O3 166(3) . . . . ?
O10 Nd1 N1 O3 5(3) . . . . ?
O7 Nd1 N1 O3 -143(3) . . . . ?
O5 Nd1 N1 O3 175(3) . . . . ?
O2 Nd1 N1 O3 -92(3) . . . . ?
O4 Nd1 N1 O3 13(3) . . . . ?
O1 Nd1 N1 O3 95(3) . . . . ?
N3 Nd1 N1 O3 -169(3) . . . . ?
N2 Nd1 N1 O3 47(4) . . . . ?
O12 Nd1 N1 O1 -4.9(3) . . . . ?
O11 Nd1 N1 O1 -163.6(2) . . . . ?
O8 Nd1 N1 O1 71.3(2) . . . . ?
O10 Nd1 N1 O1 -89.6(2) . . . . ?
O7 Nd1 N1 O1 122.3(2) . . . . ?
O5 Nd1 N1 O1 80.6(4) . . . . ?
O2 Nd1 N1 O1 173.3(4) . . . . ?
O4 Nd1 N1 O1 -82.1(3) . . . . ?
N3 Nd1 N1 O1 96.4(2) . . . . ?
N2 Nd1 N1 O1 -48.1(10) . . . . ?
O12 Nd1 N1 O2 -178.2(3) . . . . ?
O11 Nd1 N1 O2 23.1(3) . . . . ?
O8 Nd1 N1 O2 -102.0(3) . . . . ?
O10 Nd1 N1 O2 97.1(3) . . . . ?
O7 Nd1 N1 O2 -51.0(3) . . . . ?
O5 Nd1 N1 O2 -92.7(4) . . . . ?
O4 Nd1 N1 O2 104.6(3) . . . . ?
O1 Nd1 N1 O2 -173.3(4) . . . . ?
N3 Nd1 N1 O2 -76.8(3) . . . . ?
N2 Nd1 N1 O2 138.6(8) . . . . ?
Nd1 O5 N2 O6 178.8(4) . . . . ?
Nd1 O5 N2 O4 -0.6(4) . . . . ?
Nd1 O4 N2 O6 -178.8(4) . . . . ?
Nd1 O4 N2 O5 0.6(4) . . . . ?
O12 Nd1 N2 O6 13(18) . . . . ?
O11 Nd1 N2 O6 174(100) . . . . ?
O8 Nd1 N2 O6 -62(18) . . . . ?
O10 Nd1 N2 O6 98(18) . . . . ?
O7 Nd1 N2 O6 -113(18) . . . . ?
O5 Nd1 N2 O6 -82(18) . . . . ?
O2 Nd1 N2 O6 -175(100) . . . . ?
O4 Nd1 N2 O6 99(18) . . . . ?
O1 Nd1 N2 O6 18(19) . . . . ?
N3 Nd1 N2 O6 -87(18) . . . . ?
N1 Nd1 N2 O6 57(19) . . . . ?
O12 Nd1 N2 O5 95.4(3) . . . . ?
O11 Nd1 N2 O5 -104.3(3) . . . . ?
O8 Nd1 N2 O5 20.4(3) . . . . ?
O10 Nd1 N2 O5 -179.9(3) . . . . ?
O7 Nd1 N2 O5 -31.0(3) . . . . ?
O2 Nd1 N2 O5 -92.7(4) . . . . ?
O4 Nd1 N2 O5 -179.4(4) . . . . ?
O1 Nd1 N2 O5 99.7(3) . . . . ?
N3 Nd1 N2 O5 -5.1(3) . . . . ?
N1 Nd1 N2 O5 139.4(8) . . . . ?
O12 Nd1 N2 O4 -85.2(2) . . . . ?
O11 Nd1 N2 O4 75.0(2) . . . . ?
O8 Nd1 N2 O4 -160.2(2) . . . . ?
O10 Nd1 N2 O4 -0.6(2) . . . . ?
O7 Nd1 N2 O4 148.4(2) . . . . ?
O5 Nd1 N2 O4 179.4(4) . . . . ?
O2 Nd1 N2 O4 86.7(4) . . . . ?
O1 Nd1 N2 O4 -81.0(3) . . . . ?
N3 Nd1 N2 O4 174.3(2) . . . . ?
N1 Nd1 N2 O4 -41.2(10) . . . . ?
Nd1 O8 N3 O9 171.5(4) . . . . ?
Nd1 O8 N3 O7 -7.1(4) . . . . ?
Nd1 O7 N3 O9 -171.5(4) . . . . ?
Nd1 O7 N3 O8 7.1(4) . . . . ?
O12 Nd1 N3 O9 -83(3) . . . . ?
O11 Nd1 N3 O9 80(3) . . . . ?
O8 Nd1 N3 O9 -101(3) . . . . ?
O10 Nd1 N3 O9 154(3) . . . . ?
O7 Nd1 N3 O9 87(3) . . . . ?
O5 Nd1 N3 O9 -7(3) . . . . ?
O2 Nd1 N3 O9 154(3) . . . . ?
O4 Nd1 N3 O9 -2(3) . . . . ?
O1 Nd1 N3 O9 -156(3) . . . . ?
N1 Nd1 N3 O9 179(3) . . . . ?
N2 Nd1 N3 O9 -5(3) . . . . ?
O12 Nd1 N3 O8 18.2(3) . . . . ?
O11 Nd1 N3 O8 -179.0(3) . . . . ?
O10 Nd1 N3 O8 -105.2(5) . . . . ?
O7 Nd1 N3 O8 -172.4(4) . . . . ?
O5 Nd1 N3 O8 94.1(3) . . . . ?
O2 Nd1 N3 O8 -104.8(3) . . . . ?
O4 Nd1 N3 O8 99.3(3) . . . . ?
O1 Nd1 N3 O8 -54.5(3) . . . . ?
N1 Nd1 N3 O8 -79.9(3) . . . . ?
N2 Nd1 N3 O8 96.4(3) . . . . ?
O12 Nd1 N3 O7 -169.4(3) . . . . ?
O11 Nd1 N3 O7 -6.6(3) . . . . ?
O8 Nd1 N3 O7 172.4(4) . . . . ?
O10 Nd1 N3 O7 67.2(5) . . . . ?
O5 Nd1 N3 O7 -93.5(3) . . . . ?
O2 Nd1 N3 O7 67.7(3) . . . . ?
O4 Nd1 N3 O7 -88.3(3) . . . . ?
O1 Nd1 N3 O7 118.0(3) . . . . ?
N1 Nd1 N3 O7 92.5(3) . . . . ?
N2 Nd1 N3 O7 -91.1(3) . . . . ?
C4 O10 C1 C2 -17.9(5) . . . . ?
Nd1 O10 C1 C2 153.5(3) . . . . ?
O10 C1 C2 C3 36.1(5) . . . . ?
C1 C2 C3 C4 -40.2(5) . . . . ?
C1 O10 C4 C3 -7.9(5) . . . . ?
Nd1 O10 C4 C3 -179.1(3) . . . . ?
C2 C3 C4 O10 29.9(5) . . . . ?
C8 O11 C5 C6 26.5(5) . . . . ?
Nd1 O11 C5 C6 -148.0(3) . . . . ?
O11 C5 C6 C7 -37.5(5) . . . . ?
C5 C6 C7 C8 34.4(5) . . . . ?
C5 O11 C8 C7 -4.8(6) . . . . ?
Nd1 O11 C8 C7 169.8(3) . . . . ?
C6 C7 C8 O11 -18.9(6) . . . . ?
C12 O12 C9 C10B 3.6(8) . . . . ?
Nd1 O12 C9 C10B 166.6(6) . . . . ?
C12 O12 C9 C10 -12.4(6) . . . . ?
Nd1 O12 C9 C10 150.5(5) . . . . ?
O12 C9 C10 C11 34.8(9) . . . . ?
C10B C9 C10 C11 -97(2) . . . . ?
C9 C10 C11 C12 -42.5(9) . . . . ?
O12 C9 C10B C11B -29.3(9) . . . . ?
C10 C9 C10B C11B 23.8(17) . . . . ?
C9 C10B C11B C12 41.3(9) . . . . ?
C10 C11 C12 O12 36.7(9) . . . . ?
C10 C11 C12 C11B -41.8(9) . . . . ?
C9 O12 C12 C11 -14.9(7) . . . . ?
Nd1 O12 C12 C11 -177.8(5) . . . . ?
C9 O12 C12 C11B 22.9(6) . . . . ?
Nd1 O12 C12 C11B -140.0(5) . . . . ?
C10B C11B C12 C11 71.3(10) . . . . ?
C10B C11B C12 O12 -40.1(8) . . . . ?
